data_4073281
loop_
_publ_author_name
'Occhipinti, Giovanni'
'Bj\/orsvik, Hans-Ren\'e'
'T\"ornroos, Karl Wilhelm'
'Jensen, Vidar R.'

_publ_section_title
;
 Ruthenium Alkylidene Complexes of Chelating Amine Ligands
;
_journal_issue 24
_journal_name_full Organometallics
_journal_page_first 5803
_journal_paper_doi 10.1021/om070219n
_journal_volume 26
_journal_year 2007
_chemical_formula_moiety 'C19 H24 N2 O3'
_chemical_formula_sum 'C19 H24 N2 O3'
_chemical_formula_weight 328.40
_chemical_name_systematic
; 
2-{[(2,6-diisopropylphenyl)amino]methyl}-4-nitrophenol 
;
_space_group_IT_number 14
_symmetry_cell_setting monoclinic
_symmetry_space_group_name_Hall '-P 2yn'
_symmetry_space_group_name_H-M 'P 1 21/n 1'
_atom_sites_solution_hydrogens geom
_atom_sites_solution_primary direct
_atom_sites_solution_secondary difmap
_audit_creation_method SHELXL-97
_cell_angle_alpha 90.00
_cell_angle_beta 95.3930(10)
_cell_angle_gamma 90.00
_cell_formula_units_Z 4
_cell_length_a 5.9766(2)
_cell_length_b 17.9870(7)
_cell_length_c 16.4842(6)
_cell_measurement_reflns_used 18095
_cell_measurement_temperature 123(2)
_cell_measurement_theta_max 30.52
_cell_measurement_theta_min 2.26
_cell_volume 1764.23(11)
_computing_cell_refinement
;
Bruker (2001). SAINT, version 6.02a, Bruker AXS Inc., Madison, 
Wisconsin, USA.
;
_computing_data_collection
;
Bruker (1999). SMART, version 5.059, Bruker AXS Inc., Madison, 
Wisconsin, USA.
;
_computing_data_reduction
;
Bruker (2001). SAINT, version 6.02a, Bruker AXS Inc., Madison, 
Wisconsin, USA.
;
_computing_molecular_graphics
;
Farrugia, L. J. (1997). ORTEP-3,  J. Appl. Cryst. 30, 565. 
;
_computing_publication_material
;
Bruker AXS (2003). SHELXTL. Version 6.14. Bruker AXS Inc., Madison, 
Wisconsin, USA.
;
_computing_structure_refinement
;
Sheldrick, G. M. (1997). SHELXS97 and SHELXL97. University of 
G\"ottingen, Germany.
;
_computing_structure_solution
;     
Sheldrick, G. M. (1997). SHELXS97 and SHELXL97. University of 
G\"ottingen, Germany. 
;
_diffrn_ambient_temperature 123(2)
_diffrn_detector_area_resol_mean '48 \um'
_diffrn_measured_fraction_theta_full 0.999
_diffrn_measured_fraction_theta_max 0.999
_diffrn_measurement_device_type 'Bruker-AXS SMART 2K CCD'
_diffrn_measurement_method 'omega scans'
_diffrn_radiation_monochromator graphite
_diffrn_radiation_source 'normal-focus sealed tube'
_diffrn_radiation_type MoK\a
_diffrn_radiation_wavelength 0.71073
_diffrn_reflns_av_R_equivalents 0.0229
_diffrn_reflns_av_sigmaI/netI 0.0157
_diffrn_reflns_limit_h_max 8
_diffrn_reflns_limit_h_min -8
_diffrn_reflns_limit_k_max 25
_diffrn_reflns_limit_k_min -25
_diffrn_reflns_limit_l_max 23
_diffrn_reflns_limit_l_min -23
_diffrn_reflns_number 30514
_diffrn_reflns_theta_full 30.52
_diffrn_reflns_theta_max 30.52
_diffrn_reflns_theta_min 2.26
_diffrn_standards_decay_% 0
_diffrn_standards_interval_count 1
_diffrn_standards_interval_time 28h
_diffrn_standards_number 515
_exptl_absorpt_coefficient_mu 0.084
_exptl_absorpt_correction_T_max 0.9897
_exptl_absorpt_correction_T_min 0.9718
_exptl_absorpt_correction_type numerical
_exptl_absorpt_process_details
;
Bruker AXS (2003). SHELXTL. Version 6.14. 
Bruker AXS Inc., Madison, Wisconsin, USA. 
;
_exptl_crystal_colour colourless
_exptl_crystal_density_diffrn 1.236
_exptl_crystal_density_method 'not measured'
_exptl_crystal_description needle
_exptl_crystal_F_000 704
_exptl_crystal_size_max 0.20
_exptl_crystal_size_mid 0.12
_exptl_crystal_size_min 0.09
_refine_diff_density_max 0.538
_refine_diff_density_min -0.371
_refine_diff_density_rms 0.045
_refine_ls_extinction_method none
_refine_ls_goodness_of_fit_ref 1.046
_refine_ls_hydrogen_treatment mixed
_refine_ls_matrix_type full
_refine_ls_number_parameters 225
_refine_ls_number_reflns 5396
_refine_ls_number_restraints 0
_refine_ls_restrained_S_all 1.046
_refine_ls_R_factor_all 0.0546
_refine_ls_R_factor_gt 0.0440
_refine_ls_shift/su_max 0.000
_refine_ls_shift/su_mean 0.000
_refine_ls_structure_factor_coef Fsqd
_refine_ls_weighting_details 'calc w=1/[\s^2^(Fo^2^)+(0.0686P)^2^+0.5065P] where P=(Fo^2^+2Fc^2^)/3'
_refine_ls_weighting_scheme calc
_refine_ls_wR_factor_gt 0.1218
_refine_ls_wR_factor_ref 0.1314
_reflns_number_gt 4427
_reflns_number_total 5396
_reflns_threshold_expression I>2\s(I)
_cod_data_source_file om070219n-file003.cif
_cod_data_source_block Compound6a
_cod_original_sg_symbol_H-M 'P 21/n'
_cod_database_code 4073281

loop_
_symmetry_equiv_pos_as_xyz
'x, y, z'
'-x+1/2, y+1/2, -z+1/2'
'-x, -y, -z'
'x-1/2, -y-1/2, z-1/2'

loop_
_atom_site_label
_atom_site_type_symbol
_atom_site_fract_x
_atom_site_fract_y
_atom_site_fract_z
_atom_site_U_iso_or_equiv
_atom_site_adp_type
_atom_site_occupancy
_atom_site_symmetry_multiplicity
_atom_site_calc_flag
_atom_site_refinement_flags
C1 C -0.04208(17) -0.05344(5) 0.58521(6) 0.02208(19) Uani 1 1 d .
O1 O 0.10285(14) -0.24218(5) 0.46070(5) 0.0328(2) Uani 1 1 d .
H1A H 0.0095 -0.2488 0.4200 0.049 Uiso 1 1 calc R
N1 N -0.09376(17) 0.01266(5) 0.63059(6) 0.0296(2) Uani 1 1 d .
O2 O 0.05754(16) 0.04178(5) 0.67562(6) 0.0371(2) Uani 1 1 d .
N2 N -0.25015(14) -0.21442(5) 0.35444(5) 0.02175(17) Uani 1 1 d .
H2A H -0.189(2) -0.1801(8) 0.3259(9) 0.026 Uiso 1 1 d .
C2 C 0.16496(17) -0.08774(6) 0.60228(6) 0.0261(2) Uani 1 1 d .
H2B H 0.2735 -0.0680 0.6424 0.031 Uiso 1 1 calc R
C3 C 0.20910(18) -0.15123(7) 0.55950(7) 0.0283(2) Uani 1 1 d .
H3A H 0.3495 -0.1757 0.5704 0.034 Uiso 1 1 calc R
O3 O -0.28679(19) 0.03649(6) 0.62254(7) 0.0543(3) Uani 1 1 d .
C4 C 0.04933(16) -0.17990(6) 0.50021(6) 0.02299(19) Uani 1 1 d .
C5 C -0.16059(16) -0.14471(5) 0.48364(6) 0.01954(18) Uani 1 1 d .
C6 C -0.20355(16) -0.08087(5) 0.52669(6) 0.02117(19) Uani 1 1 d .
H6A H -0.3433 -0.0559 0.5162 0.025 Uiso 1 1 calc R
C7 C -0.34240(16) -0.17731(6) 0.42446(6) 0.0236(2) Uani 1 1 d .
H7A H -0.4300 -0.2139 0.4534 0.028 Uiso 1 1 calc R
H7B H -0.4461 -0.1372 0.4039 0.028 Uiso 1 1 calc R
C8 C -0.42472(16) -0.25294(5) 0.30404(6) 0.02039(18) Uani 1 1 d .
C9 C -0.53418(16) -0.21767(6) 0.23494(6) 0.02209(19) Uani 1 1 d .
C10 C -0.70336(18) -0.25695(6) 0.18878(6) 0.0263(2) Uani 1 1 d .
H10A H -0.7774 -0.2347 0.1414 0.032 Uiso 1 1 calc R
C11 C -0.76479(18) -0.32772(6) 0.21099(7) 0.0274(2) Uani 1 1 d .
H11A H -0.8815 -0.3533 0.1793 0.033 Uiso 1 1 calc R
C12 C -0.65619(18) -0.36125(6) 0.27936(7) 0.0259(2) Uani 1 1 d .
H12A H -0.6992 -0.4099 0.2940 0.031 Uiso 1 1 calc R
C13 C -0.48484(17) -0.32486(5) 0.32707(6) 0.02209(19) Uani 1 1 d .
C14 C -0.46544(18) -0.14062(6) 0.20872(7) 0.0251(2) Uani 1 1 d .
H14A H -0.4036 -0.1137 0.2590 0.030 Uiso 1 1 calc R
C15 C -0.6604(2) -0.09454(7) 0.16966(10) 0.0424(3) Uani 1 1 d .
H15A H -0.6099 -0.0434 0.1618 0.064 Uiso 1 1 calc R
H15B H -0.7829 -0.0944 0.2052 0.064 Uiso 1 1 calc R
H15C H -0.7140 -0.1161 0.1168 0.064 Uiso 1 1 calc R
C16 C -0.2780(3) -0.14664(8) 0.15373(11) 0.0475(4) Uani 1 1 d .
H16A H -0.2242 -0.0968 0.1416 0.071 Uiso 1 1 calc R
H16B H -0.3340 -0.1714 0.1029 0.071 Uiso 1 1 calc R
H16C H -0.1541 -0.1757 0.1810 0.071 Uiso 1 1 calc R
C17 C -0.36639(19) -0.36492(6) 0.39996(7) 0.0274(2) Uani 1 1 d .
H17A H -0.2801 -0.3271 0.4347 0.033 Uiso 1 1 calc R
C18 C -0.5313(3) -0.40265(9) 0.45193(9) 0.0449(3) Uani 1 1 d .
H18A H -0.6417 -0.3662 0.4673 0.067 Uiso 1 1 calc R
H18B H -0.4493 -0.4231 0.5012 0.067 Uiso 1 1 calc R
H18C H -0.6090 -0.4429 0.4207 0.067 Uiso 1 1 calc R
C19 C -0.2000(3) -0.42079(11) 0.37186(11) 0.0584(5) Uani 1 1 d .
H19A H -0.0905 -0.3950 0.3412 0.088 Uiso 1 1 calc R
H19B H -0.2803 -0.4580 0.3369 0.088 Uiso 1 1 calc R
H19C H -0.1215 -0.4454 0.4194 0.088 Uiso 1 1 calc R

loop_
_atom_site_aniso_label
_atom_site_aniso_U_11
_atom_site_aniso_U_22
_atom_site_aniso_U_33
_atom_site_aniso_U_23
_atom_site_aniso_U_13
_atom_site_aniso_U_12
C1 0.0259(5) 0.0202(4) 0.0194(4) -0.0026(3) -0.0014(3) -0.0014(3)
O1 0.0278(4) 0.0350(4) 0.0332(4) -0.0146(3) -0.0099(3) 0.0110(3)
N1 0.0360(5) 0.0229(4) 0.0281(4) -0.0062(3) -0.0058(4) 0.0009(4)
O2 0.0423(5) 0.0328(4) 0.0344(4) -0.0127(3) -0.0059(4) -0.0074(4)
N2 0.0203(4) 0.0239(4) 0.0201(4) -0.0036(3) -0.0032(3) -0.0025(3)
C2 0.0224(5) 0.0325(5) 0.0222(5) -0.0053(4) -0.0040(3) -0.0025(4)
C3 0.0199(4) 0.0372(6) 0.0262(5) -0.0072(4) -0.0058(4) 0.0040(4)
O3 0.0494(6) 0.0455(6) 0.0629(7) -0.0293(5) -0.0217(5) 0.0238(5)
C4 0.0204(4) 0.0262(5) 0.0214(4) -0.0043(4) -0.0030(3) 0.0027(3)
C5 0.0189(4) 0.0206(4) 0.0182(4) -0.0012(3) -0.0031(3) -0.0005(3)
C6 0.0213(4) 0.0204(4) 0.0208(4) -0.0003(3) -0.0031(3) 0.0009(3)
C7 0.0191(4) 0.0253(4) 0.0252(5) -0.0072(4) -0.0043(3) 0.0015(3)
C8 0.0190(4) 0.0220(4) 0.0192(4) -0.0041(3) -0.0028(3) -0.0003(3)
C9 0.0213(4) 0.0236(4) 0.0204(4) -0.0020(3) -0.0026(3) -0.0006(3)
C10 0.0256(5) 0.0296(5) 0.0221(5) -0.0013(4) -0.0061(4) -0.0022(4)
C11 0.0244(5) 0.0295(5) 0.0268(5) -0.0053(4) -0.0056(4) -0.0052(4)
C12 0.0268(5) 0.0225(4) 0.0277(5) -0.0030(4) -0.0022(4) -0.0034(4)
C13 0.0223(4) 0.0210(4) 0.0220(4) -0.0026(3) -0.0023(3) 0.0011(3)
C14 0.0248(5) 0.0245(5) 0.0250(5) 0.0015(4) -0.0035(4) -0.0024(4)
C15 0.0328(6) 0.0308(6) 0.0617(9) 0.0122(6) -0.0049(6) 0.0011(5)
C16 0.0452(7) 0.0360(6) 0.0655(10) 0.0019(6) 0.0275(7) -0.0038(6)
C17 0.0290(5) 0.0227(5) 0.0287(5) 0.0011(4) -0.0065(4) 0.0013(4)
C18 0.0443(7) 0.0562(8) 0.0337(6) 0.0164(6) 0.0006(5) 0.0041(6)
C19 0.0484(8) 0.0731(11) 0.0536(9) 0.0125(8) 0.0047(7) 0.0376(8)

loop_
_atom_type_symbol
_atom_type_description
_atom_type_scat_dispersion_real
_atom_type_scat_dispersion_imag
_atom_type_scat_source
C C 0.0033 0.0016 'International Tables Vol C Tables 4.2.6.8 and 6.1.1.4'
H H 0.0000 0.0000 'International Tables Vol C Tables 4.2.6.8 and 6.1.1.4'
N N 0.0061 0.0033 'International Tables Vol C Tables 4.2.6.8 and 6.1.1.4'
O O 0.0106 0.0060 'International Tables Vol C Tables 4.2.6.8 and 6.1.1.4'

loop_
_geom_angle_atom_site_label_1
_geom_angle_atom_site_label_2
_geom_angle_atom_site_label_3
_geom_angle
C2 C1 C6 122.06(9)
C2 C1 N1 119.21(9)
C6 C1 N1 118.72(9)
C4 O1 H1A 109.5
O3 N1 O2 123.14(10)
O3 N1 C1 118.27(9)
O2 N1 C1 118.59(9)
C8 N2 C7 111.18(8)
C8 N2 H2A 110.0(9)
C7 N2 H2A 107.7(9)
C3 C2 C1 118.28(9)
C3 C2 H2B 120.9
C1 C2 H2B 120.9
C2 C3 C4 120.74(9)
C2 C3 H3A 119.6
C4 C3 H3A 119.6
O1 C4 C3 117.78(9)
O1 C4 C5 121.78(9)
C3 C4 C5 120.44(9)
C6 C5 C4 118.51(8)
C6 C5 C7 119.73(8)
C4 C5 C7 121.66(8)
C5 C6 C1 119.97(9)
C5 C6 H6A 120.0
C1 C6 H6A 120.0
N2 C7 C5 112.34(8)
N2 C7 H7A 109.1
C5 C7 H7A 109.1
N2 C7 H7B 109.1
C5 C7 H7B 109.1
H7A C7 H7B 107.9
C13 C8 C9 121.45(8)
C13 C8 N2 118.33(8)
C9 C8 N2 120.19(9)
C10 C9 C8 117.98(9)
C10 C9 C14 120.45(9)
C8 C9 C14 121.52(8)
C11 C10 C9 121.13(9)
C11 C10 H10A 119.4
C9 C10 H10A 119.4
C10 C11 C12 120.02(9)
C10 C11 H11A 120.0
C12 C11 H11A 120.0
C11 C12 C13 121.19(10)
C11 C12 H12A 119.4
C13 C12 H12A 119.4
C12 C13 C8 118.22(9)
C12 C13 C17 119.14(9)
C8 C13 C17 122.62(8)
C16 C14 C9 109.93(10)
C16 C14 C15 111.51(11)
C9 C14 C15 113.59(9)
C16 C14 H14A 107.2
C9 C14 H14A 107.2
C15 C14 H14A 107.2
C14 C15 H15A 109.5
C14 C15 H15B 109.5
H15A C15 H15B 109.5
C14 C15 H15C 109.5
H15A C15 H15C 109.5
H15B C15 H15C 109.5
C14 C16 H16A 109.5
C14 C16 H16B 109.5
H16A C16 H16B 109.5
C14 C16 H16C 109.5
H16A C16 H16C 109.5
H16B C16 H16C 109.5
C19 C17 C13 110.07(10)
C19 C17 C18 110.72(12)
C13 C17 C18 112.21(9)
C19 C17 H17A 107.9
C13 C17 H17A 107.9
C18 C17 H17A 107.9
C17 C18 H18A 109.5
C17 C18 H18B 109.5
H18A C18 H18B 109.5
C17 C18 H18C 109.5
H18A C18 H18C 109.5
H18B C18 H18C 109.5
C17 C19 H19A 109.5
C17 C19 H19B 109.5
H19A C19 H19B 109.5
C17 C19 H19C 109.5
H19A C19 H19C 109.5
H19B C19 H19C 109.5

loop_
_geom_bond_atom_site_label_1
_geom_bond_atom_site_label_2
_geom_bond_distance
C1 C2 1.3876(14)
C1 C6 1.3894(13)
C1 N1 1.4532(13)
O1 C4 1.3493(12)
O1 H1A 0.8400
N1 O3 1.2261(14)
N1 O2 1.2316(12)
N2 C8 1.4478(12)
N2 C7 1.4838(13)
N2 H2A 0.876(15)
C2 C3 1.3805(15)
C2 H2B 0.9500
C3 C4 1.3991(13)
C3 H3A 0.9500
C4 C5 1.4088(13)
C5 C6 1.3865(13)
C5 C7 1.5090(13)
C6 H6A 0.9500
C7 H7A 0.9900
C7 H7B 0.9900
C8 C13 1.4044(14)
C8 C9 1.4099(13)
C9 C10 1.3985(13)
C9 C14 1.5198(14)
C10 C11 1.3838(15)
C10 H10A 0.9500
C11 C12 1.3847(15)
C11 H11A 0.9500
C12 C13 1.3944(13)
C12 H12A 0.9500
C13 C17 1.5179(14)
C14 C16 1.5098(18)
C14 C15 1.5226(16)
C14 H14A 1.0000
C15 H15A 0.9800
C15 H15B 0.9800
C15 H15C 0.9800
C16 H16A 0.9800
C16 H16B 0.9800
C16 H16C 0.9800
C17 C19 1.5168(18)
C17 C18 1.5248(18)
C17 H17A 1.0000
C18 H18A 0.9800
C18 H18B 0.9800
C18 H18C 0.9800
C19 H19A 0.9800
C19 H19B 0.9800
C19 H19C 0.9800

loop_
_geom_torsion_atom_site_label_1
_geom_torsion_atom_site_label_2
_geom_torsion_atom_site_label_3
_geom_torsion_atom_site_label_4
_geom_torsion
C2 C1 N1 O3 -170.53(12)
C6 C1 N1 O3 8.62(16)
C2 C1 N1 O2 9.01(16)
C6 C1 N1 O2 -171.85(10)
C6 C1 C2 C3 -0.26(16)
N1 C1 C2 C3 178.85(10)
C1 C2 C3 C4 0.33(17)
C2 C3 C4 O1 -179.89(11)
C2 C3 C4 C5 -0.57(17)
O1 C4 C5 C6 -179.99(10)
C3 C4 C5 C6 0.72(16)
O1 C4 C5 C7 3.76(16)
C3 C4 C5 C7 -175.54(10)
C4 C5 C6 C1 -0.65(15)
C7 C5 C6 C1 175.68(9)
C2 C1 C6 C5 0.44(16)
N1 C1 C6 C5 -178.68(9)
C8 N2 C7 C5 172.97(8)
C6 C5 C7 N2 148.17(9)
C4 C5 C7 N2 -35.62(13)
C7 N2 C8 C13 -83.66(11)
C7 N2 C8 C9 94.71(11)
C13 C8 C9 C10 -0.98(15)
N2 C8 C9 C10 -179.29(9)
C13 C8 C9 C14 -178.46(9)
N2 C8 C9 C14 3.22(15)
C8 C9 C10 C11 1.22(16)
C14 C9 C10 C11 178.74(10)
C9 C10 C11 C12 -0.86(17)
C10 C11 C12 C13 0.21(17)
C11 C12 C13 C8 0.04(16)
C11 C12 C13 C17 -178.20(10)
C9 C8 C13 C12 0.36(15)
N2 C8 C13 C12 178.71(9)
C9 C8 C13 C17 178.53(10)
N2 C8 C13 C17 -3.12(15)
C10 C9 C14 C16 -90.25(13)
C8 C9 C14 C16 87.17(13)
C10 C9 C14 C15 35.47(15)
C8 C9 C14 C15 -147.10(11)
C12 C13 C17 C19 77.16(15)
C8 C13 C17 C19 -101.00(14)
C12 C13 C17 C18 -46.63(14)
C8 C13 C17 C18 135.22(12)
